data_4065208
loop_
_publ_author_name
'Berenguer, Jes\'us R.'
'D\'iez, \'Alvaro'
'Lalinde, Elena'
'Moreno, M. Teresa'
'Ruiz, Santiago'
'S\'anchez, Sergio'

_publ_section_title
;
 Luminescent Cycloplatinated Complexes Containing Poly(pyrazolyl)-borate
 and -methane Ligands
;
_journal_issue 21
_journal_name_full Organometallics
_journal_page_first 5776
_journal_paper_doi 10.1021/om200624v
_journal_volume 30
_journal_year 2011
_chemical_absolute_configuration ad
_chemical_formula_sum 'C22 H18 F6 N5 P Pt'
_chemical_formula_weight 692.47
_chemical_name_common sr77conCD
_chemical_name_systematic
;
 ?
;
_space_group_IT_number 19
_symmetry_cell_setting orthorhombic
_symmetry_space_group_name_Hall 'P 2ac 2ab'
_symmetry_space_group_name_H-M 'P 21 21 21'
_atom_sites_solution_hydrogens geom
_atom_sites_solution_primary direct
_atom_sites_solution_secondary difmap
_audit_conform_dict_location ftp://ftp.iucr.org/pub/cif_core.dic
_audit_conform_dict_name cif_core.dic
_audit_conform_dict_version 2.4
_audit_creation_date 2011-03-24T18:32:10-00:00
_audit_creation_method 'WinGX routine CIF_UPDATE'
_cell_angle_alpha 90
_cell_angle_beta 90
_cell_angle_gamma 90
_cell_formula_units_Z 4
_cell_length_a 9.0161(2)
_cell_length_b 11.3196(3)
_cell_length_c 22.2307(5)
_cell_measurement_reflns_used 4107
_cell_measurement_temperature 173.0(10)
_cell_volume 2268.84(9)
_computing_cell_refinement 'HKL Scalepack (Otwinowski & Minor 1997)'
_computing_data_collection 'Collect (Bruker AXS BV, 1997-2004)'
_computing_data_reduction 'HKL Denzo and Scalepack (Otwinowski & Minor 1997)'
_computing_structure_refinement 'SHELXL-97 (Sheldrick, 2008)'
_diffrn_ambient_temperature 173.0(10)
_diffrn_detector_area_resol_mean 9
_diffrn_measured_fraction_theta_full 0.994
_diffrn_measured_fraction_theta_max 0.994
_diffrn_measurement_device '95mm CCD camera on \k-goniostat'
_diffrn_measurement_device_type KappaCCD
_diffrn_measurement_method CCD
_diffrn_orient_matrix_type 'by Bruker AXS Collect from scalepack cell'
_diffrn_orient_matrix_UB_11 -0.0647369
_diffrn_orient_matrix_UB_12 -0.0181579
_diffrn_orient_matrix_UB_13 -0.0353359
_diffrn_orient_matrix_UB_21 0.0819371
_diffrn_orient_matrix_UB_22 -0.0473456
_diffrn_orient_matrix_UB_23 -0.0183836
_diffrn_orient_matrix_UB_31 -0.0373773
_diffrn_orient_matrix_UB_32 -0.0723399
_diffrn_orient_matrix_UB_33 0.0209015
_diffrn_radiation_monochromator graphite
_diffrn_radiation_type MoK\a
_diffrn_radiation_wavelength 0.71073
_diffrn_reflns_av_unetI/netI 0.0815
_diffrn_reflns_limit_h_max 11
_diffrn_reflns_limit_h_min -11
_diffrn_reflns_limit_k_max 14
_diffrn_reflns_limit_k_min 0
_diffrn_reflns_limit_l_max 27
_diffrn_reflns_limit_l_min 0
_diffrn_reflns_number 4615
_diffrn_reflns_theta_full 26.37
_diffrn_reflns_theta_max 26.37
_diffrn_reflns_theta_min 3.56
_exptl_absorpt_coefficient_mu 6.326
_exptl_absorpt_correction_T_max 0.5953
_exptl_absorpt_correction_T_min 0.3347
_exptl_absorpt_correction_type refdelf
_exptl_absorpt_process_details
;
        Parkin S,Moezzi B & Hope H, (1995) J. Appl. Cryst. 28, 53-56
        Linear fit to sin(theta)/lambda - 12 parameters
;
_exptl_crystal_colour orange
_exptl_crystal_density_diffrn 2.027
_exptl_crystal_density_method 'not measured'
_exptl_crystal_description block
_exptl_crystal_F_000 1328
_exptl_crystal_size_max 0.25
_exptl_crystal_size_mid 0.15
_exptl_crystal_size_min 0.125
_refine_diff_density_max 1.139
_refine_diff_density_min -1.855
_refine_diff_density_rms 0.195
_refine_ls_abs_structure_details 'Flack H D (1983), Acta Cryst. A39, 876-881'
_refine_ls_abs_structure_Flack 0.013(14)
_refine_ls_extinction_method none
_refine_ls_goodness_of_fit_ref 1.041
_refine_ls_hydrogen_treatment constr
_refine_ls_matrix_type full
_refine_ls_number_parameters 317
_refine_ls_number_reflns 4615
_refine_ls_number_restraints 0
_refine_ls_restrained_S_all 1.041
_refine_ls_R_factor_all 0.0793
_refine_ls_R_factor_gt 0.0454
_refine_ls_shift/su_max 0.002
_refine_ls_shift/su_mean 0
_refine_ls_structure_factor_coef Fsqd
_refine_ls_weighting_details 'calc w=1/[\s^2^(Fo^2^)+(0.0210P)^2^+14.7295P] where P=(Fo^2^+2Fc^2^)/3'
_refine_ls_weighting_scheme calc
_refine_ls_wR_factor_gt 0.0769
_refine_ls_wR_factor_ref 0.0888
_reflns_number_gt 3452
_reflns_number_total 4615
_reflns_threshold_expression >2\s(I)
_cod_data_source_file om200624v_si_001.cif
_cod_data_source_block 6
_cod_original_sg_symbol_H-M 'P 212121'
_cod_database_code 4065208

loop_
_symmetry_equiv_pos_as_xyz
'x, y, z'
'-x+1/2, -y, z+1/2'
'x+1/2, -y+1/2, -z'
'-x, y+1/2, -z+1/2'

loop_
_atom_site_label
_atom_site_type_symbol
_atom_site_fract_x
_atom_site_fract_y
_atom_site_fract_z
_atom_site_U_iso_or_equiv
_atom_site_adp_type
_atom_site_occupancy
_atom_site_symmetry_multiplicity
_atom_site_calc_flag
_atom_site_refinement_flags
Pt1 Pt 0.24648(7) 0.91018(3) 0.977735(14) 0.01662(10) Uani 1 1 d .
C1 C 0.2192(13) 0.9339(8) 1.0658(5) 0.025(3) Uani 1 1 d .
C2 C 0.1464(13) 0.8624(9) 1.1085(5) 0.027(3) Uani 1 1 d .
H2 H 0.088 0.7992 1.0961 0.033 Uiso 1 1 calc R
C3 C 0.1624(13) 0.8869(10) 1.1685(5) 0.035(3) Uani 1 1 d .
H3 H 0.1118 0.8408 1.1964 0.042 Uiso 1 1 calc R
C4 C 0.251(2) 0.9772(8) 1.1888(4) 0.035(2) Uani 1 1 d .
H4 H 0.2649 0.9879 1.2299 0.042 Uiso 1 1 calc R
C5 C 0.3176(12) 1.0518(9) 1.1485(4) 0.027(3) Uani 1 1 d .
H5 H 0.3744 1.115 1.1621 0.033 Uiso 1 1 calc R
C6 C 0.3001(11) 1.0324(9) 1.0865(4) 0.022(3) Uani 1 1 d .
C7 C 0.3501(10) 1.1134(8) 1.0408(4) 0.019(2) Uani 1 1 d .
C8 C 0.4258(12) 1.2191(9) 1.0516(5) 0.026(3) Uani 1 1 d .
H8 H 0.4553 1.238 1.0905 0.031 Uiso 1 1 calc R
C9 C 0.4563(11) 1.2936(9) 1.0062(5) 0.026(3) Uani 1 1 d .
H9 H 0.5133 1.3607 1.0132 0.031 Uiso 1 1 calc R
C10 C 0.4017(12) 1.2701(9) 0.9473(5) 0.027(3) Uani 1 1 d .
C11 C 0.4153(12) 1.3510(9) 0.8988(5) 0.024(2) Uani 1 1 d .
H11 H 0.4743 1.4179 0.9031 0.029 Uiso 1 1 calc R
C12 C 0.3427(12) 1.3314(9) 0.8461(5) 0.025(3) Uani 1 1 d .
H12 H 0.3503 1.3866 0.8153 0.03 Uiso 1 1 calc R
C13 C 0.2561(18) 1.2293(7) 0.8372(4) 0.026(2) Uani 1 1 d .
H13 H 0.2057 1.2174 0.8012 0.032 Uiso 1 1 calc R
C14 C 0.2476(18) 1.1467(7) 0.8832(3) 0.0196(18) Uani 1 1 d .
H14 H 0.1906 1.079 0.8778 0.024 Uiso 1 1 calc R
C15 C 0.3228(10) 1.1632(9) 0.9371(5) 0.019(2) Uani 1 1 d .
C16 C 0.4275(11) 0.9116(10) 0.8556(4) 0.027(2) Uani 1 1 d .
H16 H 0.5006 0.9631 0.8692 0.032 Uiso 1 1 calc R
C17 C 0.4290(13) 0.8592(10) 0.7996(5) 0.030(3) Uani 1 1 d .
H17 H 0.4973 0.871 0.7689 0.036 Uiso 1 1 calc R
C18 C 0.3083(11) 0.7861(9) 0.7991(5) 0.026(3) Uani 1 1 d .
H18 H 0.2808 0.7351 0.7683 0.031 Uiso 1 1 calc R
C19 C 0.2306(16) 0.6503(8) 1.0175(5) 0.031(3) Uani 1 1 d .
H19 H 0.2702 0.6621 1.0556 0.037 Uiso 1 1 calc R
C20 C 0.1993(11) 0.5401(10) 0.9917(5) 0.032(3) Uani 1 1 d .
H20 H 0.2135 0.4665 1.0094 0.038 Uiso 1 1 calc R
C21 C 0.1454(12) 0.5612(8) 0.9373(5) 0.029(3) Uani 1 1 d .
H21 H 0.115 0.5049 0.9094 0.034 Uiso 1 1 calc R
C22 C 0.1049(11) 0.7493(9) 0.8769(4) 0.026(3) Uani 1 1 d .
H22A H 0.0584 0.6992 0.847 0.031 Uiso 1 1 calc R
H22B H 0.0348 0.8106 0.888 0.031 Uiso 1 1 calc R
P1 P 0.1431(4) 0.5161(3) 0.69664(15) 0.0307(8) Uani 1 1 d .
F1 F 0.0830(8) 0.6480(6) 0.6948(3) 0.0459(19) Uani 1 1 d .
F2 F 0.3066(9) 0.5632(9) 0.7000(6) 0.115(5) Uani 1 1 d .
F3 F 0.2007(9) 0.3846(6) 0.6996(5) 0.093(3) Uani 1 1 d .
F4 F -0.0227(8) 0.4688(7) 0.6981(4) 0.062(2) Uani 1 1 d .
F5 F 0.1344(13) 0.5099(7) 0.6258(3) 0.095(4) Uani 1 1 d .
F6 F 0.1412(11) 0.5238(7) 0.7697(3) 0.073(3) Uani 1 1 d .
N1 N 0.3098(8) 1.0833(7) 0.9844(3) 0.0167(17) Uani 1 1 d .
N2 N 0.3101(9) 0.8804(6) 0.8880(4) 0.018(2) Uani 1 1 d .
N3 N 0.2357(14) 0.8020(6) 0.8522(3) 0.0209(19) Uani 1 1 d .
N4 N 0.1945(8) 0.7362(6) 0.9784(4) 0.024(2) Uani 1 1 d .
N5 N 0.1426(9) 0.6794(7) 0.9297(4) 0.0204(19) Uani 1 1 d .

loop_
_atom_site_aniso_label
_atom_site_aniso_U_11
_atom_site_aniso_U_22
_atom_site_aniso_U_33
_atom_site_aniso_U_23
_atom_site_aniso_U_13
_atom_site_aniso_U_12
Pt1 0.01665(17) 0.01666(15) 0.01655(16) -0.00166(15) -0.0009(4) -0.0014(3)
C1 0.030(9) 0.019(5) 0.026(5) -0.005(4) 0.001(5) 0.001(5)
C2 0.030(7) 0.025(6) 0.026(6) 0.002(5) -0.007(5) -0.006(5)
C3 0.044(8) 0.040(7) 0.022(6) 0.001(5) 0.002(5) -0.003(6)
C4 0.053(7) 0.035(5) 0.015(5) -0.001(4) 0.001(10) -0.004(11)
C5 0.031(6) 0.035(6) 0.016(6) -0.010(5) 0.003(5) 0.002(5)
C6 0.024(7) 0.024(5) 0.018(6) 0.002(4) -0.003(4) 0.013(4)
C7 0.006(5) 0.021(6) 0.030(6) -0.006(4) -0.010(4) 0.000(4)
C8 0.030(7) 0.024(6) 0.023(6) -0.007(5) -0.004(5) -0.002(5)
C9 0.010(6) 0.021(5) 0.045(7) -0.005(5) -0.003(5) -0.010(4)
C10 0.020(6) 0.019(5) 0.042(7) 0.008(5) -0.005(5) 0.001(5)
C11 0.024(6) 0.018(5) 0.031(6) 0.006(5) 0.010(5) -0.001(5)
C12 0.020(6) 0.033(6) 0.023(6) 0.012(5) 0.006(5) 0.008(5)
C13 0.030(6) 0.024(4) 0.025(5) 0.002(4) -0.021(8) 0.001(8)
C14 0.014(5) 0.022(4) 0.022(5) 0.000(3) -0.004(8) -0.004(8)
C15 0.008(5) 0.027(5) 0.022(6) 0.005(5) 0.000(4) -0.006(4)
C16 0.019(6) 0.031(6) 0.030(6) -0.001(5) 0.002(5) 0.000(5)
C17 0.040(8) 0.037(6) 0.014(6) 0.001(5) 0.008(5) 0.009(6)
C18 0.031(7) 0.026(6) 0.020(6) -0.004(5) 0.002(4) 0.002(5)
C19 0.040(8) 0.027(5) 0.026(5) 0.015(4) -0.009(8) 0.001(6)
C20 0.031(8) 0.024(5) 0.040(7) 0.004(5) 0.007(5) 0.003(5)
C21 0.028(7) 0.020(6) 0.038(7) -0.009(5) 0.005(5) -0.003(5)
C22 0.016(6) 0.033(6) 0.030(6) -0.003(5) -0.011(5) -0.009(5)
P1 0.028(2) 0.0270(17) 0.0368(19) -0.0091(14) -0.0082(15) 0.0046(14)
F1 0.056(5) 0.029(4) 0.052(4) -0.006(3) -0.013(4) 0.010(3)
F2 0.037(6) 0.080(7) 0.226(13) -0.094(8) 0.027(6) -0.012(5)
F3 0.087(8) 0.032(4) 0.161(9) -0.023(5) -0.053(6) 0.025(4)
F4 0.044(5) 0.057(5) 0.085(6) -0.026(5) 0.006(4) -0.015(4)
F5 0.185(11) 0.067(6) 0.032(5) -0.016(4) 0.032(6) -0.012(6)
F6 0.118(8) 0.068(6) 0.033(4) 0.000(4) -0.029(5) 0.000(5)
N1 0.013(4) 0.014(4) 0.022(5) 0.001(4) -0.005(3) -0.001(3)
N2 0.019(5) 0.017(4) 0.019(4) -0.004(3) 0.003(3) -0.001(3)
N3 0.016(5) 0.025(4) 0.021(4) -0.010(3) -0.008(5) 0.003(5)
N4 0.033(5) 0.015(4) 0.022(4) -0.004(4) -0.002(4) -0.004(3)
N5 0.017(5) 0.021(4) 0.023(5) 0.001(4) -0.009(4) 0.001(4)

loop_
_atom_type_symbol
_atom_type_description
_atom_type_scat_dispersion_real
_atom_type_scat_dispersion_imag
_atom_type_scat_source
C C 0.0033 0.0016 'International Tables Vol C Tables 4.2.6.8 and 6.1.1.4'
H H 0 0 'International Tables Vol C Tables 4.2.6.8 and 6.1.1.4'
F F 0.0171 0.0103 'International Tables Vol C Tables 4.2.6.8 and 6.1.1.4'
N N 0.0061 0.0033 'International Tables Vol C Tables 4.2.6.8 and 6.1.1.4'
P P 0.1023 0.0942 'International Tables Vol C Tables 4.2.6.8 and 6.1.1.4'
Pt Pt -1.7033 8.3905 'International Tables Vol C Tables 4.2.6.8 and 6.1.1.4'

loop_
_geom_angle_atom_site_label_1
_geom_angle_atom_site_label_2
_geom_angle_atom_site_label_3
_geom_angle
C1 Pt1 N4 95.4(4)
C1 Pt1 N1 80.4(3)
N4 Pt1 N1 174.6(3)
C1 Pt1 N2 171.1(4)
N4 Pt1 N2 85.1(3)
N1 Pt1 N2 98.4(3)
C2 C1 C6 118.4(9)
C2 C1 Pt1 130.0(7)
C6 C1 Pt1 111.3(7)
C3 C2 C1 119.3(10)
C3 C2 H2 120.3
C1 C2 H2 120.3
C2 C3 C4 122.2(11)
C2 C3 H3 118.9
C4 C3 H3 118.9
C3 C4 C5 120.0(9)
C3 C4 H4 120
C5 C4 H4 120
C4 C5 C6 119.7(10)
C4 C5 H5 120.2
C6 C5 H5 120.2
C5 C6 C1 120.2(10)
C5 C6 C7 123.9(10)
C1 C6 C7 115.7(8)
N1 C7 C8 120.5(9)
N1 C7 C6 114.2(8)
C8 C7 C6 125.2(9)
C9 C8 C7 120.6(9)
C9 C8 H8 119.7
C7 C8 H8 119.7
C8 C9 C10 120.2(9)
C8 C9 H9 119.9
C10 C9 H9 119.9
C11 C10 C15 118.1(10)
C11 C10 C9 123.2(10)
C15 C10 C9 118.6(9)
C12 C11 C10 120.5(10)
C12 C11 H11 119.8
C10 C11 H11 119.8
C11 C12 C13 121.5(9)
C11 C12 H12 119.3
C13 C12 H12 119.3
C14 C13 C12 118.7(10)
C14 C13 H13 120.7
C12 C13 H13 120.7
C13 C14 C15 121.2(10)
C13 C14 H14 119.4
C15 C14 H14 119.4
C14 C15 N1 121.5(8)
C14 C15 C10 119.7(9)
N1 C15 C10 118.4(9)
N2 C16 C17 112.5(10)
N2 C16 H16 123.8
C17 C16 H16 123.8
C18 C17 C16 105.1(10)
C18 C17 H17 127.5
C16 C17 H17 127.5
N3 C18 C17 107.2(10)
N3 C18 H18 126.4
C17 C18 H18 126.4
N4 C19 C20 109.4(9)
N4 C19 H19 125.3
C20 C19 H19 125.3
C21 C20 C19 106.7(9)
C21 C20 H20 126.7
C19 C20 H20 126.7
C20 C21 N5 107.4(10)
C20 C21 H21 126.3
N5 C21 H21 126.3
N3 C22 N5 110.1(8)
N3 C22 H22A 109.6
N5 C22 H22A 109.6
N3 C22 H22B 109.6
N5 C22 H22B 109.6
H22A C22 H22B 108.2
F2 P1 F5 96.3(7)
F2 P1 F3 90.5(5)
F5 P1 F3 90.9(5)
F2 P1 F4 176.1(7)
F5 P1 F4 87.6(5)
F3 P1 F4 89.5(5)
F2 P1 F1 90.1(4)
F5 P1 F1 89.9(4)
F3 P1 F1 178.9(6)
F4 P1 F1 89.8(4)
F2 P1 F6 86.8(6)
F5 P1 F6 176.5(6)
F3 P1 F6 90.7(5)
F4 P1 F6 89.3(5)
F1 P1 F6 88.4(4)
C7 N1 C15 121.0(8)
C7 N1 Pt1 112.6(6)
C15 N1 Pt1 126.2(6)
C16 N2 N3 104.4(8)
C16 N2 Pt1 133.5(7)
N3 N2 Pt1 121.4(6)
C18 N3 N2 110.7(10)
C18 N3 C22 132.3(9)
N2 N3 C22 116.9(8)
C19 N4 N5 105.0(8)
C19 N4 Pt1 130.8(7)
N5 N4 Pt1 122.7(6)
N4 N5 C21 111.6(8)
N4 N5 C22 118.1(8)
C21 N5 C22 130.1(9)

loop_
_geom_bond_atom_site_label_1
_geom_bond_atom_site_label_2
_geom_bond_distance
Pt1 C1 1.992(10)
Pt1 N4 2.025(7)
Pt1 N1 2.046(7)
Pt1 N2 2.104(8)
C1 C2 1.410(14)
C1 C6 1.411(13)
C2 C3 1.369(15)
C2 H2 0.93
C3 C4 1.371(17)
C3 H3 0.93
C4 C5 1.372(15)
C4 H4 0.93
C5 C6 1.403(13)
C5 H5 0.93
C6 C7 1.441(13)
C7 N1 1.349(12)
C7 C8 1.398(13)
C8 C9 1.344(14)
C8 H8 0.93
C9 C10 1.424(14)
C9 H9 0.93
C10 C11 1.420(14)
C10 C15 1.422(14)
C11 C12 1.360(14)
C11 H11 0.93
C12 C13 1.409(15)
C12 H12 0.93
C13 C14 1.387(11)
C13 H13 0.93
C14 C15 1.390(14)
C14 H14 0.93
C15 N1 1.392(12)
C16 N2 1.328(12)
C16 C17 1.379(14)
C16 H16 0.93
C17 C18 1.368(15)
C17 H17 0.93
C18 N3 1.361(13)
C18 H18 0.93
C19 N4 1.343(12)
C19 C20 1.401(14)
C19 H19 0.93
C20 C21 1.326(15)
C20 H20 0.93
C21 N5 1.348(12)
C21 H21 0.93
C22 N3 1.431(14)
C22 N5 1.456(12)
C22 H22A 0.97
C22 H22B 0.97
P1 F2 1.570(9)
P1 F5 1.577(8)
P1 F3 1.577(7)
P1 F4 1.588(8)
P1 F1 1.589(7)
P1 F6 1.626(8)
N2 N3 1.367(11)
N4 N5 1.343(11)
